data_7037870
loop_
_publ_author_name
'Wang, Shi-Yu'
'Wang, Wen-Min'
'Zhang, Hong-Xia'
'Shen, Hai-Yun'
'Jiang, Li'
'Cui, Jian-Zhong'
'Gao, Hong-Ling'

_publ_section_title
;
 Seven phenoxido-bridged complexes encapsulated by 8-hydroxyquinoline
 Schiff base derivatives and \b-diketone ligands: single-molecule magnet,
 magnetic refrigeration and luminescence properties.
;
_journal_issue 8
_journal_name_full 'Dalton transactions (Cambridge, England : 2003)'
_journal_page_first 3362
_journal_page_last 3371
_journal_paper_doi 10.1039/c5dt04391c
_journal_volume 45
_journal_year 2016
_chemical_formula_moiety 'C52 H24 Cl2 Er2 F24 N4 O10'
_chemical_formula_sum 'C52 H24 Cl2 Er2 F24 N4 O10'
_chemical_formula_weight 1726.17
_chemical_name_systematic
;
 ? 
;
_space_group_crystal_system monoclinic
_space_group_IT_number 14
_space_group_name_Hall '-P 2yn'
_space_group_name_H-M_alt 'P 1 21/n 1'
_symmetry_space_group_name_Hall '-P 2yn'
_symmetry_space_group_name_H-M 'P 1 21/n 1'
_atom_sites_solution_hydrogens geom
_audit_creation_date 2015-12-15
_audit_creation_method
;
Olex2 1.2
(compiled 2015.09.30 svn.r3233 for OlexSys, GUI svn.r5103)
;
_audit_update_record
;
2016-01-01 deposited with the CCDC.
2016-01-04 downloaded from the CCDC.
;
_cell_angle_alpha 90
_cell_angle_beta 95.10(3)
_cell_angle_gamma 90
_cell_formula_units_Z 2
_cell_length_a 11.393(2)
_cell_length_b 19.181(4)
_cell_length_c 13.054(3)
_cell_measurement_reflns_used 8303
_cell_measurement_temperature 113.1500
_cell_measurement_theta_max 27.8864
_cell_measurement_theta_min 1.8922
_cell_volume 2841.4(10)
_computing_cell_refinement 'CrystalClear (Rigaku Inc., 2008)'
_computing_data_collection 'CrystalClear (Rigaku Inc., 2008)'
_computing_data_reduction 'CrystalClear (Rigaku Inc., 2008)'
_computing_molecular_graphics 'Olex2 (Dolomanov et al., 2009)'
_computing_publication_material 'Olex2 (Dolomanov et al., 2009)'
_computing_structure_refinement 'ShelXL (Sheldrick, 2015)'
_computing_structure_solution
;
????
;
_diffrn_ambient_temperature 113.1500
_diffrn_detector_area_resol_mean 28.5714
_diffrn_measured_fraction_theta_full 1.000
_diffrn_measured_fraction_theta_max 0.998
_diffrn_measurement_details
;
scan:
    Number of images: 180
               Slice: -120.0000 - 60.0000
         Image width: 1.0000
            Exp time: 5.0000
       Rotation axis: Omega
               Omega: 0.0000
                 Chi: 45.0000
                 Phi: 0.0000
                 XTD: 45.1288
              2theta: -29.8619
scan:
    Number of images: 180
               Slice: -120.0000 - 60.0000
         Image width: 1.0000
            Exp time: 5.0000
       Rotation axis: Omega
               Omega: 0.0000
                 Chi: 45.0000
                 Phi: 90.0000
                 XTD: 45.1288
              2theta: -29.8619
scan:
    Number of images: 180
               Slice: -120.0000 - 60.0000
         Image width: 1.0000
            Exp time: 5.0000
       Rotation axis: Omega
               Omega: 0.0000
                 Chi: 45.0000
                 Phi: 180.0000
                 XTD: 45.1288
              2theta: -29.8619
;
_diffrn_measurement_device
;
Saturn70 (4x4 bin mode)
;
_diffrn_measurement_device_details
;
AFC10: Fixed Chi 2 circle
;
_diffrn_measurement_device_type 'Rigaku Saturn 70 CCD'
_diffrn_measurement_method '\w scans'
_diffrn_orient_matrix_type d*Trek
_diffrn_orient_matrix_UB_11 -0.0839
_diffrn_orient_matrix_UB_12 0.0055
_diffrn_orient_matrix_UB_13 -0.0264
_diffrn_orient_matrix_UB_21 -0.0085
_diffrn_orient_matrix_UB_22 0.0377
_diffrn_orient_matrix_UB_23 0.0349
_diffrn_orient_matrix_UB_31 0.0133
_diffrn_orient_matrix_UB_32 0.0530
_diffrn_orient_matrix_UB_33 -0.0541
_diffrn_radiation_detector CCD
_diffrn_radiation_monochromator Confocal
_diffrn_radiation_type MoK\a
_diffrn_radiation_wavelength 0.71073
_diffrn_reflns_av_R_equivalents 0.0428
_diffrn_reflns_av_unetI/netI 0.0305
_diffrn_reflns_laue_measured_fraction_full 1.000
_diffrn_reflns_laue_measured_fraction_max 0.998
_diffrn_reflns_limit_h_max 14
_diffrn_reflns_limit_h_min -14
_diffrn_reflns_limit_k_max 25
_diffrn_reflns_limit_k_min -25
_diffrn_reflns_limit_l_max 17
_diffrn_reflns_limit_l_min -17
_diffrn_reflns_number 32905
_diffrn_reflns_point_group_measured_fraction_full 1.000
_diffrn_reflns_point_group_measured_fraction_max 0.998
_diffrn_reflns_theta_full 25.242
_diffrn_reflns_theta_max 27.887
_diffrn_reflns_theta_min 1.892
_diffrn_source 'Rotating Anode'
_diffrn_source_current 16.0000
_diffrn_source_power 0.8000
_diffrn_source_voltage 50.0000
_exptl_absorpt_coefficient_mu 3.168
_exptl_absorpt_correction_T_max 1.0000
_exptl_absorpt_correction_T_min 0.8354
_exptl_absorpt_correction_type multi-scan
_exptl_absorpt_process_details crystalclear
_exptl_crystal_colour red
_exptl_crystal_colour_primary red
_exptl_crystal_density_diffrn 2.017
_exptl_crystal_density_method 'not measured'
_exptl_crystal_description Prism
_exptl_crystal_F_000 1660
_exptl_crystal_size_max 0.18
_exptl_crystal_size_mid 0.16
_exptl_crystal_size_min 0.10
_refine_diff_density_max 1.671
_refine_diff_density_min -1.113
_refine_diff_density_rms 0.115
_refine_ls_extinction_method none
_refine_ls_goodness_of_fit_ref 1.117
_refine_ls_hydrogen_treatment constr
_refine_ls_matrix_type full
_refine_ls_number_parameters 481
_refine_ls_number_reflns 6769
_refine_ls_number_restraints 217
_refine_ls_restrained_S_all 1.118
_refine_ls_R_factor_all 0.0344
_refine_ls_R_factor_gt 0.0289
_refine_ls_shift/su_max 0.009
_refine_ls_shift/su_mean 0.000
_refine_ls_structure_factor_coef Fsqd
_refine_ls_weighting_details 'w=1/[\s^2^(Fo^2^)+(0.0294P)^2^+1.6726P] where P=(Fo^2^+2Fc^2^)/3'
_refine_ls_weighting_scheme calc
_refine_ls_wR_factor_gt 0.0613
_refine_ls_wR_factor_ref 0.0639
_reflns_Friedel_coverage 0.000
_reflns_number_gt 5983
_reflns_number_total 6769
_reflns_threshold_expression 'I > 2\s(I)'
_cod_data_source_file c5dt04391c2.cif
_cod_data_source_block shelxl
_cod_depositor_comments
;
The following automatic conversions were performed:

'_exptl_absorpt_correction_type' value 'Multi-scan' changed to
'multi-scan' according to
/usr/data/users/saulius/crontab/automatic-downloads/rss-feeds/RSC/lib/dictionaries/cif_core.dic
dictionary named 'cif_core.dic' version 2.4.2 from 2011-04-26.

Automatic conversion script
Id: cif_fix_values 4268 2015-11-12 08:31:59Z antanas 

 Adding full bibliography for 7037869--7037875.cif.
;
_cod_original_cell_volume 2841.6(10)
_cod_database_code 7037870
_shelx_space_group_comment
;
The symmetry employed for this shelxl refinement is uniquely defined
by the following loop, which should always be used as a source of
symmetry information in preference to the above space-group names.
They are only intended as comments.
;
_shelx_estimated_absorpt_t_max 0.742
_shelx_estimated_absorpt_t_min 0.599
_diffrn_number_total 6982
_olex2_refinement_description
;
1. Fixed Uiso
 At 1.2 times of:
  All C(H) groups
2. Restrained distances
 F7-C22 \\sim F8-C22 \\sim F9-C22 \\sim F8'-C22 \\sim F9'-C22 \\sim F7'-C22
\\sim F7"-C22 \\sim F8"-C22 ~
 F9"-C22
 with sigma of 0.02
 F7-F8 \\sim F7-F9 \\sim F8-F9 \\sim F8'-F9' \\sim F8'-F7' \\sim F9'-F7' \\sim
F7"-F8" \\sim F7"-F9" \\sim F8"-
 F9"
 with sigma of 0.02
3. Uiso/Uaniso restraints and constraints
F7 \\sim F8 \\sim F9 \\sim F7' \\sim F8' \\sim F9' \\sim F7" \\sim F8" \\sim
F9": within 1.7A with sigma of 0.02 and sigma for terminal atoms of 0.04
Uanis(F7) \\sim Ueq, Uanis(F8) \\sim Ueq, Uanis(F9) \\sim Ueq, Uanis(F8') \\sim
Ueq, Uanis(F9') \\sim Ueq, Uanis(F7') \\sim Ueq, Uanis(F7") \\sim Ueq,
Uanis(F8") \\sim Ueq, Uanis(F9") \\sim Ueq: with sigma of 0.005 and sigma for
terminal atoms of 0.05
4. Others
 1*[Sof(F7)+Sof(F8)+Sof(F9)]+1*[Sof(F7')+Sof(F8')+Sof(F9')]+1*[Sof(F7")+
 Sof(F8")+Sof(F9")]=1 with esd of 0.0001
 Sof(F7)=Sof(F8)=Sof(F9)=FVAR(1)
 Sof(F7')=Sof(F8')=Sof(F9')=FVAR(2)
 Sof(F7")=Sof(F8")=Sof(F9")=FVAR(3)
5.a Aromatic/amide H refined with riding coordinates:
 C3(H3), C4(H4), C5(H5), C7(H7), C8(H8), C10(H10), C12(H12), C13(H13),
 C15(H15), C16(H16), C19(H19), C24(H24)
;
_shelx_shelxl_version_number 2014/7
_olex2_submission_special_instructions 'No special instructions were received'

loop_
_space_group_symop_operation_xyz
'x, y, z'
'-x+1/2, y+1/2, -z+1/2'
'-x, -y, -z'
'x-1/2, -y-1/2, z-1/2'

loop_
_atom_site_label
_atom_site_type_symbol
_atom_site_fract_x
_atom_site_fract_y
_atom_site_fract_z
_atom_site_U_iso_or_equiv
_atom_site_adp_type
_atom_site_occupancy
_atom_site_site_symmetry_order
_atom_site_calc_flag
_atom_site_refinement_flags_posn
_atom_site_refinement_flags_adp
_atom_site_refinement_flags_occupancy
_atom_site_disorder_assembly
_atom_site_disorder_group
Er1 Er 0.45779(2) 0.09234(2) 0.46879(2) 0.01552(5) Uani 1 1 d . . . . .
Cl1 Cl 0.66537(8) 0.46492(4) 0.40233(8) 0.0421(2) Uani 1 1 d . . . . .
F1 F 0.4205(3) 0.12264(14) 0.84329(17) 0.0617(7) Uani 1 1 d . . . . .
F2 F 0.3343(2) 0.21024(17) 0.76987(18) 0.0683(8) Uani 1 1 d . . . . .
F3 F 0.49698(19) 0.22366(13) 0.86219(15) 0.0494(6) Uani 1 1 d . . . . .
F4 F 0.74180(19) 0.31855(11) 0.6076(2) 0.0560(7) Uani 1 1 d . . . . .
F5 F 0.7843(2) 0.25671(15) 0.48085(16) 0.0599(7) Uani 1 1 d . . . . .
F6 F 0.84564(16) 0.22715(12) 0.63330(17) 0.0432(5) Uani 1 1 d . . . . .
F10 F 0.15539(18) -0.00582(13) 0.17329(17) 0.0490(6) Uani 1 1 d . . . . .
F11 F 0.22341(19) -0.08301(11) 0.28145(16) 0.0402(5) Uani 1 1 d . . . . .
F12 F 0.2906(2) -0.07751(13) 0.13354(18) 0.0530(6) Uani 1 1 d . . . . .
O1 O 0.39670(16) -0.01208(10) 0.54110(14) 0.0177(4) Uani 1 1 d . . . . .
O2 O 0.46270(18) 0.11866(11) 0.64373(14) 0.0221(4) Uani 1 1 d . . . . .
O3 O 0.61520(17) 0.16878(10) 0.51200(14) 0.0201(4) Uani 1 1 d . . . . .
O4 O 0.51104(18) 0.12271(11) 0.30683(15) 0.0211(4) Uani 1 1 d . . . . .
O5 O 0.33352(17) 0.03357(11) 0.34282(14) 0.0229(4) Uani 1 1 d . . . . .
N1 N 0.2589(2) 0.10181(12) 0.51857(18) 0.0190(5) Uani 1 1 d . . . . .
N2 N 0.3658(2) 0.21612(13) 0.45184(17) 0.0209(5) Uani 1 1 d . . . . .
C1 C 0.2133(2) 0.04433(15) 0.5605(2) 0.0187(6) Uani 1 1 d . . . . .
C2 C 0.2857(2) -0.01655(15) 0.5711(2) 0.0197(6) Uani 1 1 d . . . . .
C3 C 0.2389(3) -0.07488(16) 0.6141(2) 0.0222(6) Uani 1 1 d . . . . .
H3 H 0.2846 -0.1163 0.6212 0.027 Uiso 1 1 calc R . . . .
C4 C 0.1243(3) -0.07430(17) 0.6478(2) 0.0256(7) Uani 1 1 d . . . . .
H4 H 0.0950 -0.1153 0.6776 0.031 Uiso 1 1 calc R . . . .
C5 C 0.0545(3) -0.01617(17) 0.6385(2) 0.0271(7) Uani 1 1 d . . . . .
H5 H -0.0223 -0.0169 0.6615 0.033 Uiso 1 1 calc R . . . .
C6 C 0.0976(2) 0.04476(16) 0.5947(2) 0.0215(6) Uani 1 1 d . . . . .
C7 C 0.0331(3) 0.10738(17) 0.5831(3) 0.0271(7) Uani 1 1 d . . . . .
H7 H -0.0447 0.1095 0.6038 0.033 Uiso 1 1 calc R . . . .
C8 C 0.0821(3) 0.16539(17) 0.5421(2) 0.0268(7) Uani 1 1 d . . . . .
H8 H 0.0391 0.2078 0.5346 0.032 Uiso 1 1 calc R . . . .
C9 C 0.1970(3) 0.16076(15) 0.5114(2) 0.0208(6) Uani 1 1 d . . . . .
C10 C 0.2596(3) 0.22202(16) 0.4769(2) 0.0225(6) Uani 1 1 d . . . . .
H10 H 0.2217 0.2662 0.4729 0.027 Uiso 1 1 calc R . . . .
C11 C 0.4293(2) 0.27918(15) 0.4359(2) 0.0208(6) Uani 1 1 d . . . . .
C12 C 0.4300(3) 0.33387(16) 0.5063(2) 0.0263(6) Uani 1 1 d . . . . .
H12 H 0.3819 0.3314 0.5620 0.032 Uiso 1 1 calc R . . . .
C13 C 0.5009(3) 0.39205(17) 0.4952(3) 0.0302(7) Uani 1 1 d . . . . .
H13 H 0.5012 0.4295 0.5428 0.036 Uiso 1 1 calc R . . . .
C14 C 0.5710(3) 0.39445(16) 0.4139(3) 0.0281(7) Uani 1 1 d . . . . .
C15 C 0.5700(3) 0.34142(17) 0.3430(2) 0.0291(7) Uani 1 1 d . . . . .
H15 H 0.6169 0.3447 0.2866 0.035 Uiso 1 1 calc R . . . .
C16 C 0.5000(3) 0.28279(17) 0.3541(2) 0.0275(7) Uani 1 1 d . . . . .
H16 H 0.5005 0.2455 0.3062 0.033 Uiso 1 1 calc R . . . .
C17 C 0.4385(3) 0.18079(19) 0.7948(2) 0.0318(7) Uani 1 1 d . . . . .
C18 C 0.5012(2) 0.16972(16) 0.6974(2) 0.0206(6) Uani 1 1 d . . . . .
C19 C 0.5898(3) 0.21610(16) 0.6765(2) 0.0235(6) Uani 1 1 d . . . . .
H19 H 0.6129 0.2523 0.7237 0.028 Uiso 1 1 calc R . . . .
C20 C 0.6444(2) 0.20894(15) 0.5856(2) 0.0198(6) Uani 1 1 d . . . . .
C21 C 0.7545(3) 0.25367(16) 0.5752(2) 0.0244(6) Uani 1 1 d . . . . .
C22 C 0.5809(3) 0.12241(16) 0.1411(2) 0.0279(7) Uani 1 1 d D . . . .
C23 C 0.5024(3) 0.09249(16) 0.2206(2) 0.0220(6) Uani 1 1 d . . . . .
C24 C 0.4294(3) 0.03809(18) 0.1885(2) 0.0276(7) Uani 1 1 d . . . . .
H24 H 0.4356 0.0170 0.1234 0.033 Uiso 1 1 calc R . . . .
C25 C 0.3458(3) 0.01408(16) 0.2530(2) 0.0227(6) Uani 1 1 d . . . . .
C26 C 0.2538(3) -0.03892(19) 0.2094(2) 0.0315(7) Uani 1 1 d . . . . .
F7 F 0.6668(9) 0.1635(6) 0.1802(10) 0.054(4) Uani 0.502(3) 1 d D U P A 1
F8 F 0.5159(10) 0.1616(6) 0.0734(8) 0.035(2) Uani 0.502(3) 1 d D U P A 1
F9 F 0.6260(9) 0.0728(5) 0.0866(9) 0.057(3) Uani 0.502(3) 1 d D U P A 1
F7' F 0.6955(11) 0.1180(15) 0.1704(16) 0.051(5) Uani 0.151(3) 1 d D U P A 2
F8' F 0.552(2) 0.1856(7) 0.1194(18) 0.054(5) Uani 0.151(3) 1 d D U P A 2
F9' F 0.568(2) 0.0852(11) 0.0523(12) 0.041(5) Uani 0.151(3) 1 d D U P A 2
F7" F 0.6348(14) 0.1823(7) 0.1779(16) 0.043(4) Uani 0.347(3) 1 d D U P A 3
F8" F 0.5236(17) 0.1407(8) 0.0549(11) 0.052(5) Uani 0.347(3) 1 d D U P A 3
F9" F 0.6684(12) 0.0805(7) 0.1248(14) 0.060(5) Uani 0.347(3) 1 d D U P A 3

loop_
_atom_site_aniso_label
_atom_site_aniso_U_11
_atom_site_aniso_U_22
_atom_site_aniso_U_33
_atom_site_aniso_U_23
_atom_site_aniso_U_13
_atom_site_aniso_U_12
Er1 0.01522(7) 0.01926(7) 0.01240(7) 0.00060(4) 0.00294(4) 0.00085(5)
Cl1 0.0390(5) 0.0269(4) 0.0620(6) 0.0019(4) 0.0132(4) -0.0061(4)
F1 0.094(2) 0.0650(16) 0.0305(12) -0.0065(11) 0.0322(13) -0.0293(15)
F2 0.0316(12) 0.133(3) 0.0422(13) -0.0191(15) 0.0122(10) 0.0237(14)
F3 0.0499(13) 0.0722(16) 0.0280(10) -0.0254(11) 0.0139(9) -0.0211(12)
F4 0.0324(12) 0.0292(11) 0.108(2) -0.0092(12) 0.0165(13) -0.0080(9)
F5 0.0521(14) 0.100(2) 0.0288(11) 0.0073(12) 0.0090(10) -0.0455(14)
F6 0.0158(9) 0.0540(13) 0.0586(13) 0.0196(11) -0.0041(9) -0.0019(9)
F10 0.0290(11) 0.0684(16) 0.0459(12) 0.0011(11) -0.0169(10) -0.0037(11)
F11 0.0404(12) 0.0434(12) 0.0370(11) -0.0002(9) 0.0041(9) -0.0157(9)
F12 0.0521(15) 0.0665(16) 0.0428(13) -0.0327(11) 0.0177(11) -0.0229(12)
O1 0.0153(9) 0.0211(10) 0.0177(9) 0.0010(8) 0.0063(7) 0.0021(8)
O2 0.0219(11) 0.0298(11) 0.0151(9) -0.0015(8) 0.0040(8) -0.0044(9)
O3 0.0176(10) 0.0245(10) 0.0184(9) 0.0000(8) 0.0029(8) 0.0002(8)
O4 0.0242(11) 0.0236(10) 0.0159(9) 0.0029(8) 0.0043(8) -0.0005(9)
O5 0.0199(10) 0.0339(12) 0.0152(9) -0.0032(8) 0.0028(8) -0.0042(9)
N1 0.0163(12) 0.0250(12) 0.0157(11) -0.0019(9) 0.0019(9) 0.0017(10)
N2 0.0200(12) 0.0250(12) 0.0175(11) 0.0023(10) 0.0005(9) 0.0015(10)
C1 0.0166(14) 0.0245(14) 0.0153(12) -0.0013(11) 0.0031(10) 0.0002(11)
C2 0.0163(14) 0.0279(15) 0.0152(12) -0.0011(11) 0.0020(10) 0.0001(11)
C3 0.0198(15) 0.0257(15) 0.0218(14) 0.0019(11) 0.0060(11) -0.0002(12)
C4 0.0237(16) 0.0287(16) 0.0254(15) 0.0030(12) 0.0082(13) -0.0035(13)
C5 0.0174(14) 0.0347(17) 0.0304(16) -0.0003(13) 0.0094(12) 0.0007(13)
C6 0.0159(14) 0.0286(15) 0.0205(13) -0.0012(12) 0.0041(11) 0.0010(12)
C7 0.0154(15) 0.0357(17) 0.0315(16) 0.0013(13) 0.0091(12) 0.0023(13)
C8 0.0190(15) 0.0315(17) 0.0298(16) -0.0011(13) 0.0013(12) 0.0076(13)
C9 0.0196(14) 0.0233(14) 0.0196(13) -0.0010(11) 0.0021(11) 0.0034(12)
C10 0.0232(15) 0.0217(14) 0.0225(14) -0.0005(11) 0.0021(11) 0.0048(12)
C11 0.0174(14) 0.0218(14) 0.0221(13) 0.0032(11) -0.0036(11) 0.0049(12)
C12 0.0253(16) 0.0263(16) 0.0277(15) -0.0001(13) 0.0052(12) 0.0044(13)
C13 0.0303(17) 0.0235(15) 0.0371(18) -0.0035(13) 0.0053(14) 0.0049(14)
C14 0.0254(17) 0.0222(15) 0.0368(18) 0.0066(13) 0.0033(14) 0.0009(12)
C15 0.0282(17) 0.0297(17) 0.0302(16) 0.0057(13) 0.0066(13) 0.0027(13)
C16 0.0307(17) 0.0251(15) 0.0274(15) 0.0022(13) 0.0065(13) 0.0037(13)
C17 0.0286(18) 0.048(2) 0.0195(14) -0.0092(14) 0.0059(13) -0.0090(15)
C18 0.0150(14) 0.0314(16) 0.0152(12) -0.0009(11) 0.0004(10) 0.0003(12)
C19 0.0206(15) 0.0281(15) 0.0216(14) -0.0056(12) 0.0008(11) -0.0023(12)
C20 0.0137(13) 0.0256(15) 0.0197(13) 0.0032(11) -0.0015(10) 0.0011(11)
C21 0.0193(15) 0.0287(16) 0.0249(14) 0.0028(12) 0.0013(12) -0.0007(12)
C22 0.0346(19) 0.0300(17) 0.0206(14) 0.0038(12) 0.0101(13) 0.0021(14)
C23 0.0193(14) 0.0304(16) 0.0168(13) 0.0063(11) 0.0044(11) 0.0055(12)
C24 0.0290(17) 0.0381(18) 0.0166(13) -0.0049(12) 0.0059(12) -0.0026(14)
C25 0.0202(15) 0.0308(16) 0.0170(13) -0.0013(11) 0.0004(11) 0.0002(12)
C26 0.0281(17) 0.044(2) 0.0222(15) -0.0073(14) 0.0034(13) -0.0060(15)
F7 0.030(5) 0.104(10) 0.028(4) 0.012(6) 0.006(4) -0.030(6)
F8 0.039(4) 0.035(5) 0.033(5) 0.020(3) 0.007(3) 0.005(3)
F9 0.055(8) 0.041(3) 0.084(9) 0.007(4) 0.057(6) 0.017(5)
F7' 0.025(8) 0.072(13) 0.058(11) 0.032(11) 0.015(8) -0.002(11)
F8' 0.070(13) 0.045(10) 0.051(11) 0.013(8) 0.029(9) -0.004(9)
F9' 0.061(12) 0.047(11) 0.021(7) -0.015(7) 0.029(8) -0.018(9)
F7" 0.053(10) 0.044(5) 0.036(6) -0.009(5) 0.024(7) -0.026(6)
F8" 0.065(9) 0.070(12) 0.019(4) 0.013(6) -0.006(5) -0.020(7)
F9" 0.042(9) 0.046(7) 0.100(13) 0.030(7) 0.052(8) 0.017(6)

loop_
_atom_type_symbol
_atom_type_description
_atom_type_scat_dispersion_real
_atom_type_scat_dispersion_imag
_atom_type_scat_source
C C 0.0033 0.0016 'International Tables Vol C Tables 4.2.6.8 and 6.1.1.4'
H H 0.0000 0.0000 'International Tables Vol C Tables 4.2.6.8 and 6.1.1.4'
Cl Cl 0.1484 0.1585 'International Tables Vol C Tables 4.2.6.8 and 6.1.1.4'
Er Er -0.2586 4.9576 'International Tables Vol C Tables 4.2.6.8 and 6.1.1.4'
F F 0.0171 0.0103 'International Tables Vol C Tables 4.2.6.8 and 6.1.1.4'
N N 0.0061 0.0033 'International Tables Vol C Tables 4.2.6.8 and 6.1.1.4'
O O 0.0106 0.0060 'International Tables Vol C Tables 4.2.6.8 and 6.1.1.4'

loop_
_geom_angle_atom_site_label_1
_geom_angle_atom_site_label_2
_geom_angle_atom_site_label_3
_geom_angle
_geom_angle_site_symmetry_1
_geom_angle_site_symmetry_3
O1 Er1 Er1 35.29(4) . 3_656
O1 Er1 Er1 36.58(5) 3_656 3_656
O1 Er1 O1 71.87(7) 3_656 .
O1 Er1 O2 104.34(7) 3_656 .
O1 Er1 O3 83.76(7) 3_656 .
O1 Er1 O3 133.20(7) . .
O1 Er1 O4 82.39(7) 3_656 .
O1 Er1 O5 72.02(7) . .
O1 Er1 O5 91.85(7) 3_656 .
O1 Er1 N1 140.45(7) 3_656 .
O1 Er1 N1 68.75(7) . .
O1 Er1 N2 154.79(7) 3_656 .
O1 Er1 N2 133.07(7) . .
O2 Er1 Er1 90.48(5) . 3_656
O2 Er1 O1 76.89(7) . .
O2 Er1 O3 71.24(7) . .
O2 Er1 O5 138.24(7) . .
O2 Er1 N1 70.28(8) . .
O2 Er1 N2 81.95(7) . .
O3 Er1 Er1 111.29(5) . 3_656
O3 Er1 O5 149.86(7) . .
O3 Er1 N1 127.06(7) . .
O3 Er1 N2 75.13(7) . .
O4 Er1 Er1 110.64(5) . 3_656
O4 Er1 O1 133.67(7) . .
O4 Er1 O2 148.19(7) . .
O4 Er1 O3 78.84(7) . .
O4 Er1 O5 71.02(7) . .
O4 Er1 N1 123.49(8) . .
O4 Er1 N2 80.18(7) . .
O5 Er1 Er1 79.99(5) . 3_656
O5 Er1 N1 72.83(7) . .
O5 Er1 N2 99.48(8) . .
N1 Er1 Er1 103.97(6) . 3_656
N1 Er1 N2 64.75(8) . .
N2 Er1 Er1 168.01(5) . 3_656
Er1 O1 Er1 108.13(7) 3_656 .
C2 O1 Er1 119.11(17) . .
C2 O1 Er1 132.47(17) . 3_656
C18 O2 Er1 133.55(18) . .
C20 O3 Er1 135.55(18) . .
C23 O4 Er1 133.62(19) . .
C25 O5 Er1 133.32(19) . .
C1 N1 Er1 116.74(18) . .
C9 N1 Er1 123.26(19) . .
C9 N1 C1 119.9(2) . .
C10 N2 Er1 116.1(2) . .
C10 N2 C11 117.5(3) . .
C11 N2 Er1 125.32(17) . .
N1 C1 C2 117.7(2) . .
N1 C1 C6 121.3(3) . .
C6 C1 C2 121.0(3) . .
O1 C2 C1 117.7(2) . .
O1 C2 C3 124.8(3) . .
C3 C2 C1 117.4(3) . .
C2 C3 H3 119.3 . .
C2 C3 C4 121.4(3) . .
C4 C3 H3 119.3 . .
C3 C4 H4 119.2 . .
C5 C4 C3 121.6(3) . .
C5 C4 H4 119.2 . .
C4 C5 H5 120.3 . .
C4 C5 C6 119.4(3) . .
C6 C5 H5 120.3 . .
C5 C6 C1 119.1(3) . .
C5 C6 C7 123.6(3) . .
C7 C6 C1 117.3(3) . .
C6 C7 H7 119.8 . .
C8 C7 C6 120.3(3) . .
C8 C7 H7 119.8 . .
C7 C8 H8 120.6 . .
C7 C8 C9 118.7(3) . .
C9 C8 H8 120.6 . .
N1 C9 C8 122.4(3) . .
N1 C9 C10 115.6(3) . .
C8 C9 C10 121.9(3) . .
N2 C10 C9 120.1(3) . .
N2 C10 H10 119.9 . .
C9 C10 H10 119.9 . .
C12 C11 N2 120.8(3) . .
C12 C11 C16 119.8(3) . .
C16 C11 N2 119.1(3) . .
C11 C12 H12 119.9 . .
C13 C12 C11 120.3(3) . .
C13 C12 H12 119.9 . .
C12 C13 H13 120.5 . .
C14 C13 C12 119.0(3) . .
C14 C13 H13 120.5 . .
C13 C14 Cl1 119.7(3) . .
C15 C14 Cl1 118.9(3) . .
C15 C14 C13 121.4(3) . .
C14 C15 H15 120.1 . .
C14 C15 C16 119.8(3) . .
C16 C15 H15 120.1 . .
C11 C16 H16 120.2 . .
C15 C16 C11 119.6(3) . .
C15 C16 H16 120.2 . .
F1 C17 F2 107.8(3) . .
F1 C17 F3 107.3(3) . .
F1 C17 C18 112.9(3) . .
F2 C17 F3 106.4(3) . .
F2 C17 C18 109.2(3) . .
F3 C17 C18 113.0(3) . .
O2 C18 C17 113.9(3) . .
O2 C18 C19 127.6(3) . .
C19 C18 C17 118.4(3) . .
C18 C19 H19 120.3 . .
C18 C19 C20 119.4(3) . .
C20 C19 H19 120.3 . .
O3 C20 C19 127.2(3) . .
O3 C20 C21 116.1(2) . .
C19 C20 C21 116.7(3) . .
F4 C21 F6 106.2(3) . .
F4 C21 C20 112.6(2) . .
F5 C21 F4 107.6(3) . .
F5 C21 F6 107.4(3) . .
F5 C21 C20 113.0(3) . .
F6 C21 C20 109.8(2) . .
F7 C22 C23 114.5(7) . .
F7 C22 F8 105.6(7) . .
F8 C22 C23 109.6(6) . .
F9 C22 C23 111.8(5) . .
F9 C22 F7 109.1(6) . .
F9 C22 F8 105.7(6) . .
F7' C22 C23 113.4(9) . .
F7' C22 F9' 103.8(9) . .
F8' C22 C23 110.2(8) . .
F8' C22 F7' 110.8(10) . .
F8' C22 F9' 107.6(10) . .
F9' C22 C23 110.8(8) . .
F7" C22 C23 110.2(9) . .
F8" C22 C23 114.0(11) . .
F8" C22 F7" 104.6(9) . .
F8" C22 F9" 110.9(9) . .
F9" C22 C23 112.1(8) . .
F9" C22 F7" 104.3(8) . .
O4 C23 C22 115.2(3) . .
O4 C23 C24 128.1(3) . .
C24 C23 C22 116.7(3) . .
C23 C24 H24 120.3 . .
C23 C24 C25 119.4(3) . .
C25 C24 H24 120.3 . .
O5 C25 C24 127.1(3) . .
O5 C25 C26 114.6(3) . .
C24 C25 C26 118.3(3) . .
F10 C26 C25 109.9(3) . .
F11 C26 F10 106.8(3) . .
F11 C26 F12 106.9(3) . .
F11 C26 C25 111.8(2) . .
F12 C26 F10 108.1(3) . .
F12 C26 C25 113.2(3) . .

loop_
_geom_bond_atom_site_label_1
_geom_bond_atom_site_label_2
_geom_bond_distance
_geom_bond_site_symmetry_2
Er1 Er1 3.7413(7) 3_656
Er1 O1 2.3460(19) .
Er1 O1 2.2744(18) 3_656
Er1 O2 2.3346(19) .
Er1 O3 2.346(2) .
Er1 O4 2.3250(19) .
Er1 O5 2.359(2) .
Er1 N1 2.419(2) .
Er1 N2 2.597(2) .
Cl1 C14 1.742(3) .
F1 C17 1.308(4) .
F2 C17 1.329(4) .
F3 C17 1.338(4) .
F4 C21 1.326(4) .
F5 C21 1.308(4) .
F6 C21 1.331(4) .
F10 C26 1.337(4) .
F11 C26 1.333(4) .
F12 C26 1.334(4) .
O1 Er1 2.2743(18) 3_656
O1 C2 1.359(3) .
O2 C18 1.260(3) .
O3 C20 1.253(3) .
O4 C23 1.262(4) .
O5 C25 1.251(3) .
N1 C1 1.355(4) .
N1 C9 1.332(4) .
N2 C10 1.285(4) .
N2 C11 1.434(4) .
C1 C2 1.430(4) .
C1 C6 1.428(4) .
C2 C3 1.380(4) .
C3 H3 0.9500 .
C3 C4 1.415(4) .
C4 H4 0.9500 .
C4 C5 1.369(4) .
C5 H5 0.9500 .
C5 C6 1.409(4) .
C6 C7 1.410(4) .
C7 H7 0.9500 .
C7 C8 1.375(4) .
C8 H8 0.9500 .
C8 C9 1.405(4) .
C9 C10 1.467(4) .
C10 H10 0.9500 .
C11 C12 1.394(4) .
C11 C16 1.395(4) .
C12 H12 0.9500 .
C12 C13 1.393(5) .
C13 H13 0.9500 .
C13 C14 1.384(5) .
C14 C15 1.375(5) .
C15 H15 0.9500 .
C15 C16 1.393(4) .
C16 H16 0.9500 .
C17 C18 1.528(4) .
C18 C19 1.391(4) .
C19 H19 0.9500 .
C19 C20 1.395(4) .
C20 C21 1.535(4) .
C22 C23 1.540(4) .
C22 F7 1.323(8) .
C22 F8 1.334(7) .
C22 F9 1.320(7) .
C22 F7' 1.331(11) .
C22 F8' 1.282(11) .
C22 F9' 1.358(10) .
C22 F7" 1.369(10) .
C22 F8" 1.298(11) .
C22 F9" 1.312(10) .
C23 C24 1.376(4) .
C24 H24 0.9500 .
C24 C25 1.403(4) .
C25 C26 1.533(4) .

loop_
_geom_torsion_atom_site_label_1
_geom_torsion_atom_site_label_2
_geom_torsion_atom_site_label_3
_geom_torsion_atom_site_label_4
_geom_torsion
_geom_torsion_site_symmetry_1
Er1 O1 C2 C1 -2.5(3) .
Er1 O1 C2 C1 -175.50(17) 3_656
Er1 O1 C2 C3 179.7(2) .
Er1 O1 C2 C3 6.7(4) 3_656
Er1 O2 C18 C17 153.4(2) .
Er1 O2 C18 C19 -25.1(5) .
Er1 O3 C20 C19 6.1(5) .
Er1 O3 C20 C21 -175.65(18) .
Er1 O4 C23 C22 -163.06(18) .
Er1 O4 C23 C24 19.1(5) .
Er1 O5 C25 C24 -18.7(5) .
Er1 O5 C25 C26 164.8(2) .
Er1 N1 C1 C2 -0.3(3) .
Er1 N1 C1 C6 178.6(2) .
Er1 N1 C9 C8 -179.1(2) .
Er1 N1 C9 C10 -3.6(3) .
Er1 N2 C10 C9 -0.7(3) .
Er1 N2 C11 C12 -120.6(3) .
Er1 N2 C11 C16 53.2(3) .
Cl1 C14 C15 C16 176.5(2) .
F1 C17 C18 O2 43.2(4) .
F1 C17 C18 C19 -138.1(3) .
F2 C17 C18 O2 -76.7(4) .
F2 C17 C18 C19 101.9(3) .
F3 C17 C18 O2 165.2(3) .
F3 C17 C18 C19 -16.2(4) .
O1 C2 C3 C4 177.0(3) .
O2 C18 C19 C20 1.4(5) .
O3 C20 C21 F4 138.7(3) .
O3 C20 C21 F5 16.6(4) .
O3 C20 C21 F6 -103.2(3) .
O4 C23 C24 C25 5.4(5) .
O5 C25 C26 F10 82.4(3) .
O5 C25 C26 F11 -35.9(4) .
O5 C25 C26 F12 -156.7(3) .
N1 C1 C2 O1 1.9(4) .
N1 C1 C2 C3 179.8(3) .
N1 C1 C6 C5 -179.5(3) .
N1 C1 C6 C7 -0.1(4) .
N1 C9 C10 N2 2.7(4) .
N2 C11 C12 C13 173.8(3) .
N2 C11 C16 C15 -174.5(3) .
C1 N1 C9 C8 -2.8(4) .
C1 N1 C9 C10 172.7(2) .
C1 C2 C3 C4 -0.9(4) .
C1 C6 C7 C8 -1.1(5) .
C2 C1 C6 C5 -0.5(4) .
C2 C1 C6 C7 178.8(3) .
C2 C3 C4 C5 0.5(5) .
C3 C4 C5 C6 -0.2(5) .
C4 C5 C6 C1 0.2(4) .
C4 C5 C6 C7 -179.1(3) .
C5 C6 C7 C8 178.2(3) .
C6 C1 C2 O1 -177.1(2) .
C6 C1 C2 C3 0.9(4) .
C6 C7 C8 C9 0.4(5) .
C7 C8 C9 N1 1.5(5) .
C7 C8 C9 C10 -173.7(3) .
C8 C9 C10 N2 178.3(3) .
C9 N1 C1 C2 -176.9(3) .
C9 N1 C1 C6 2.0(4) .
C10 N2 C11 C12 47.0(4) .
C10 N2 C11 C16 -139.1(3) .
C11 N2 C10 C9 -169.5(2) .
C11 C12 C13 C14 -0.4(5) .
C12 C11 C16 C15 -0.6(4) .
C12 C13 C14 Cl1 -177.0(3) .
C12 C13 C14 C15 1.4(5) .
C13 C14 C15 C16 -1.9(5) .
C14 C15 C16 C11 1.5(5) .
C16 C11 C12 C13 0.0(5) .
C17 C18 C19 C20 -177.0(3) .
C18 C19 C20 O3 8.1(5) .
C18 C19 C20 C21 -170.2(3) .
C19 C20 C21 F4 -42.8(4) .
C19 C20 C21 F5 -165.0(3) .
C19 C20 C21 F6 75.2(3) .
C22 C23 C24 C25 -172.4(3) .
C23 C24 C25 O5 -5.3(5) .
C23 C24 C25 C26 171.1(3) .
C24 C25 C26 F10 -94.4(3) .
C24 C25 C26 F11 147.2(3) .
C24 C25 C26 F12 26.5(4) .
F7 C22 C23 O4 15.9(7) .
F7 C22 C23 C24 -166.0(7) .
F8 C22 C23 O4 -102.5(6) .
F8 C22 C23 C24 75.6(6) .
F9 C22 C23 O4 140.7(6) .
F9 C22 C23 C24 -41.2(7) .
F7' C22 C23 O4 61.8(14) .
F7' C22 C23 C24 -120.1(14) .
F8' C22 C23 O4 -63.0(14) .
F8' C22 C23 C24 115.1(14) .
F9' C22 C23 O4 178.1(13) .
F9' C22 C23 C24 -3.8(13) .
F7" C22 C23 O4 -7.3(8) .
F7" C22 C23 C24 170.8(8) .
F8" C22 C23 O4 -124.5(8) .
F8" C22 C23 C24 53.6(8) .
F9" C22 C23 O4 108.4(9) .
F9" C22 C23 C24 -73.5(9) .
